data_4334750
loop_
_publ_author_name
'Kanghee Park'
'Paraskevi O. Lagaditis'
'Alan J. Lough'
'Robert H. Morris'

_publ_section_title
;
 Synthesis of New Late Transition Metal P,P-, P,N-, and P,O- Complexes
 Using Phosphonium Dimers as Convenient Ligand Precursors
;
_journal_name_full 'Inorganic Chemistry'
_journal_page_first 5448
_journal_page_last 5456
_journal_paper_doi 10.1021/ic4003753
_journal_volume 52
_journal_year 2013
_chemical_formula_moiety 'C28 H50 Cl2 O2 P2 Pt, C28 H48 Cl2 O P2 Pt, C H2 Cl2'
_chemical_formula_sum 'C57 H100 Cl6 O3 P4 Pt2'
_chemical_formula_weight 1560.13
_chemical_name_systematic
; 
 ? 
;
_space_group_IT_number 14
_symmetry_cell_setting monoclinic
_symmetry_space_group_name_Hall '-P 2ybc'
_symmetry_space_group_name_H-M 'P 1 21/c 1'
_atom_sites_solution_hydrogens geom
_atom_sites_solution_primary direct
_atom_sites_solution_secondary difmap
_audit_creation_method SHELXL-97
_cell_angle_alpha 90.00
_cell_angle_beta 114.9260(10)
_cell_angle_gamma 90.00
_cell_formula_units_Z 4
_cell_length_a 13.4739(3)
_cell_length_b 34.5348(8)
_cell_length_c 15.3550(4)
_cell_measurement_reflns_used 35082
_cell_measurement_temperature 147(1)
_cell_measurement_theta_max 27.5
_cell_measurement_theta_min 2.7
_cell_volume 6479.4(3)
_computing_cell_refinement 'Denzo-SMN (Otwinowski & Minor, 1997)'
_computing_data_collection 'Collect (Nonius B.V., 1997-2002)'
_computing_data_reduction Denzo-SMN
_computing_molecular_graphics 'PLATON (Spek, 2009)'
_computing_publication_material 'SHELXTL V6.1'
_computing_structure_refinement 'SHELXTL V6.1 (Sheldrick, 2008)'
_computing_structure_solution 'SIR-92 (Altomare et al., 1994)'
_diffrn_ambient_temperature 147(1)
_diffrn_detector_area_resol_mean 9
_diffrn_measured_fraction_theta_full 0.986
_diffrn_measured_fraction_theta_max 0.977
_diffrn_measurement_device_type 'Nonikus KappaCCD'
_diffrn_measurement_method '\f scans and \w scans with \k offsets'
_diffrn_radiation_monochromator graphite
_diffrn_radiation_source 'fine-focus sealed tube'
_diffrn_radiation_type MoK\a
_diffrn_radiation_wavelength 0.71073
_diffrn_reflns_av_R_equivalents 0.0877
_diffrn_reflns_av_sigmaI/netI 0.1300
_diffrn_reflns_limit_h_max 17
_diffrn_reflns_limit_h_min -17
_diffrn_reflns_limit_k_max 44
_diffrn_reflns_limit_k_min -40
_diffrn_reflns_limit_l_max 19
_diffrn_reflns_limit_l_min -19
_diffrn_reflns_number 35082
_diffrn_reflns_theta_full 25.24
_diffrn_reflns_theta_max 27.51
_diffrn_reflns_theta_min 2.69
_exptl_absorpt_coefficient_mu 4.699
_exptl_absorpt_correction_T_max 0.801
_exptl_absorpt_correction_T_min 0.727
_exptl_absorpt_correction_type multi-scan
_exptl_absorpt_process_details
;
multi-scan from symmetry-related measurements 
 Sortav (Blessing 1995)
;
_exptl_crystal_colour colourless
_exptl_crystal_density_diffrn 1.599
_exptl_crystal_description needle
_exptl_crystal_F_000 3136
_exptl_crystal_size_max 0.15
_exptl_crystal_size_mid 0.05
_exptl_crystal_size_min 0.05
_refine_diff_density_max 1.929
_refine_diff_density_min -1.039
_refine_diff_density_rms 0.206
_refine_ls_extinction_method none
_refine_ls_goodness_of_fit_ref 1.008
_refine_ls_hydrogen_treatment constr
_refine_ls_matrix_type full
_refine_ls_number_parameters 658
_refine_ls_number_reflns 14546
_refine_ls_number_restraints 3
_refine_ls_restrained_S_all 1.008
_refine_ls_R_factor_all 0.1382
_refine_ls_R_factor_gt 0.0623
_refine_ls_shift/su_max 0.001
_refine_ls_shift/su_mean 0.000
_refine_ls_structure_factor_coef Fsqd
_refine_ls_weighting_details 'calc w=1/[\s^2^(Fo^2^)+(0.0448P)^2^+32.1707P] where P=(Fo^2^+2Fc^2^)/3'
_refine_ls_weighting_scheme calc
_refine_ls_wR_factor_gt 0.1157
_refine_ls_wR_factor_ref 0.1470
_reflns_number_gt 8387
_reflns_number_total 14546
_reflns_threshold_expression I>2\s(I)
_cod_data_source_file ic4003753_si_001_3.cif
_cod_data_source_block 3
_cod_original_sg_symbol_H-M 'P 21/c'
_cod_database_code 4334750

loop_
_symmetry_equiv_pos_as_xyz
'x, y, z'
'-x, y+1/2, -z+1/2'
'-x, -y, -z'
'x, -y-1/2, z-1/2'

loop_
_atom_site_label
_atom_site_type_symbol
_atom_site_fract_x
_atom_site_fract_y
_atom_site_fract_z
_atom_site_U_iso_or_equiv
_atom_site_adp_type
_atom_site_occupancy
_atom_site_symmetry_multiplicity
_atom_site_calc_flag
_atom_site_refinement_flags
_atom_site_disorder_assembly
_atom_site_disorder_group
Pt1A Pt 0.57570(3) 0.073514(11) 0.22564(3) 0.03086(11) Uani 1 1 d . . .
Cl1A Cl 0.6672(2) 0.12584(7) 0.3185(2) 0.0424(7) Uani 1 1 d . . .
Cl2A Cl 0.4909(2) 0.01963(7) 0.13530(19) 0.0419(6) Uani 1 1 d . . .
P1A P 0.5357(2) 0.05221(7) 0.35024(19) 0.0306(6) Uani 1 1 d . . .
P2A P 0.6172(2) 0.09391(8) 0.1018(2) 0.0338(6) Uani 1 1 d . . .
O1A O 0.2325(7) 0.0361(2) 0.2621(7) 0.072(3) Uani 1 1 d . . .
O2A O 0.5502(7) 0.2046(2) 0.0657(6) 0.068(3) Uani 1 1 d . . .
C1A C 0.4191(8) 0.0183(3) 0.3132(7) 0.035(2) Uani 1 1 d . . .
H1AA H 0.4358 -0.0045 0.2827 0.042 Uiso 1 1 calc R . .
H1AB H 0.4121 0.0091 0.3715 0.042 Uiso 1 1 calc R . .
C2A C 0.3135(10) 0.0342(3) 0.2466(9) 0.053(3) Uani 1 1 d . . .
H2AA H 0.3080 0.0437 0.1867 0.064 Uiso 1 1 calc R . .
C3A C 0.6487(8) 0.1457(2) 0.1058(7) 0.033(2) Uani 1 1 d . . .
H3AA H 0.7166 0.1505 0.1644 0.040 Uiso 1 1 calc R . .
H3AB H 0.6649 0.1517 0.0500 0.040 Uiso 1 1 calc R . .
C4A C 0.5654(8) 0.1735(3) 0.1053(8) 0.043(3) Uani 1 1 d . . .
H4AA H 0.5215 0.1666 0.1377 0.051 Uiso 1 1 calc R . .
C11A C 0.5041(8) 0.0907(3) 0.4179(7) 0.033(2) Uani 1 1 d . . .
H11A H 0.5726 0.1060 0.4519 0.039 Uiso 1 1 calc R . .
C12A C 0.4167(9) 0.1186(3) 0.3478(7) 0.040(3) Uani 1 1 d . . .
H12A H 0.4428 0.1295 0.3015 0.048 Uiso 1 1 calc R . .
H12B H 0.3479 0.1043 0.3111 0.048 Uiso 1 1 calc R . .
C13A C 0.3954(9) 0.1511(3) 0.4041(8) 0.044(3) Uani 1 1 d . . .
H13A H 0.3378 0.1684 0.3593 0.053 Uiso 1 1 calc R . .
H13B H 0.4629 0.1666 0.4365 0.053 Uiso 1 1 calc R . .
C14A C 0.3593(9) 0.1354(3) 0.4788(9) 0.048(3) Uani 1 1 d . . .
H14A H 0.3466 0.1571 0.5149 0.058 Uiso 1 1 calc R . .
H14B H 0.2896 0.1211 0.4463 0.058 Uiso 1 1 calc R . .
C15A C 0.4456(10) 0.1086(3) 0.5479(8) 0.051(3) Uani 1 1 d . . .
H15A H 0.4200 0.0981 0.5949 0.061 Uiso 1 1 calc R . .
H15B H 0.5137 0.1234 0.5837 0.061 Uiso 1 1 calc R . .
C16A C 0.4693(8) 0.0754(3) 0.4947(7) 0.036(2) Uani 1 1 d . . .
H16A H 0.4030 0.0591 0.4639 0.043 Uiso 1 1 calc R . .
H16B H 0.5284 0.0590 0.5409 0.043 Uiso 1 1 calc R . .
C21A C 0.6477(8) 0.0230(3) 0.4372(7) 0.035(2) Uani 1 1 d . . .
H21A H 0.6200 0.0108 0.4817 0.042 Uiso 1 1 calc R . .
C22A C 0.7483(8) 0.0470(3) 0.4983(8) 0.043(3) Uani 1 1 d . . .
H22A H 0.7735 0.0615 0.4556 0.051 Uiso 1 1 calc R . .
H22B H 0.7282 0.0661 0.5362 0.051 Uiso 1 1 calc R . .
C23A C 0.8404(8) 0.0219(3) 0.5655(8) 0.048(3) Uani 1 1 d . . .
H23A H 0.9055 0.0382 0.6008 0.058 Uiso 1 1 calc R . .
H23B H 0.8184 0.0098 0.6131 0.058 Uiso 1 1 calc R . .
C24A C 0.8694(8) -0.0091(3) 0.5120(8) 0.049(3) Uani 1 1 d . . .
H24A H 0.8974 0.0030 0.4683 0.059 Uiso 1 1 calc R . .
H24B H 0.9283 -0.0255 0.5582 0.059 Uiso 1 1 calc R . .
C25A C 0.7723(9) -0.0339(3) 0.4548(9) 0.051(3) Uani 1 1 d . . .
H25A H 0.7487 -0.0478 0.4992 0.062 Uiso 1 1 calc R . .
H25B H 0.7936 -0.0534 0.4186 0.062 Uiso 1 1 calc R . .
C26A C 0.6767(9) -0.0099(3) 0.3846(8) 0.050(3) Uani 1 1 d . . .
H26A H 0.6122 -0.0269 0.3526 0.060 Uiso 1 1 calc R . .
H26B H 0.6965 0.0012 0.3346 0.060 Uiso 1 1 calc R . .
C31A C 0.7439(8) 0.0717(3) 0.1038(8) 0.042(3) Uani 1 1 d . . .
H31A H 0.7609 0.0852 0.0541 0.050 Uiso 1 1 calc R . .
C32A C 0.8403(10) 0.0783(4) 0.2004(10) 0.064(4) Uani 1 1 d . . .
H32A H 0.8249 0.0660 0.2517 0.077 Uiso 1 1 calc R . .
H32B H 0.8499 0.1065 0.2137 0.077 Uiso 1 1 calc R . .
C33A C 0.9452(11) 0.0615(5) 0.2015(12) 0.091(5) Uani 1 1 d . . .
H33A H 1.0052 0.0644 0.2665 0.109 Uiso 1 1 calc R . .
H33B H 0.9656 0.0760 0.1559 0.109 Uiso 1 1 calc R . .
C34A C 0.9316(11) 0.0186(4) 0.1737(11) 0.082(5) Uani 1 1 d . . .
H34A H 0.9994 0.0090 0.1709 0.099 Uiso 1 1 calc R . .
H34B H 0.9199 0.0036 0.2235 0.099 Uiso 1 1 calc R . .
C35A C 0.8358(10) 0.0123(4) 0.0774(11) 0.075(4) Uani 1 1 d . . .
H35A H 0.8256 -0.0158 0.0636 0.089 Uiso 1 1 calc R . .
H35B H 0.8509 0.0247 0.0262 0.089 Uiso 1 1 calc R . .
C36A C 0.7303(9) 0.0297(3) 0.0784(9) 0.055(3) Uani 1 1 d . . .
H36A H 0.6689 0.0263 0.0143 0.066 Uiso 1 1 calc R . .
H36B H 0.7118 0.0155 0.1257 0.066 Uiso 1 1 calc R . .
C41A C 0.5072(8) 0.0854(3) -0.0170(7) 0.034(2) Uani 1 1 d . . .
H41A H 0.4986 0.0567 -0.0244 0.041 Uiso 1 1 calc R . .
C42A C 0.5300(9) 0.0996(3) -0.1005(8) 0.048(3) Uani 1 1 d . . .
H42A H 0.5417 0.1280 -0.0951 0.058 Uiso 1 1 calc R . .
H42B H 0.5979 0.0874 -0.0973 0.058 Uiso 1 1 calc R . .
C43A C 0.4364(11) 0.0903(4) -0.1964(8) 0.060(4) Uani 1 1 d . . .
H43A H 0.4523 0.1017 -0.2483 0.072 Uiso 1 1 calc R . .
H43B H 0.4319 0.0618 -0.2053 0.072 Uiso 1 1 calc R . .
C44A C 0.3289(11) 0.1048(3) -0.2055(8) 0.060(4) Uani 1 1 d . . .
H44A H 0.2709 0.0958 -0.2671 0.072 Uiso 1 1 calc R . .
H44B H 0.3293 0.1335 -0.2065 0.072 Uiso 1 1 calc R . .
C45A C 0.3029(10) 0.0911(3) -0.1233(9) 0.056(3) Uani 1 1 d . . .
H45A H 0.2912 0.0628 -0.1280 0.068 Uiso 1 1 calc R . .
H45B H 0.2346 0.1036 -0.1283 0.068 Uiso 1 1 calc R . .
C46A C 0.3968(8) 0.1011(3) -0.0255(8) 0.040(3) Uani 1 1 d . . .
H46A H 0.4017 0.1296 -0.0173 0.048 Uiso 1 1 calc R . .
H46B H 0.3805 0.0900 0.0265 0.048 Uiso 1 1 calc R . .
Pt1B Pt 0.91204(3) 0.282580(11) 0.43898(3) 0.02783(11) Uani 1 1 d . . .
Cl1B Cl 1.0456(2) 0.26831(8) 0.59447(18) 0.0418(6) Uani 1 1 d . . .
Cl2B Cl 0.8449(2) 0.32848(8) 0.51541(19) 0.0411(6) Uani 1 1 d . . .
P1B P 0.9784(2) 0.23472(7) 0.38121(19) 0.0306(6) Uani 1 1 d . . .
P2B P 0.7796(2) 0.30091(7) 0.29616(18) 0.0279(6) Uani 1 1 d . . .
O1B O 0.6642(6) 0.3235(2) 0.0657(5) 0.0475(19) Uani 1 1 d . . .
C1B C 0.8826(8) 0.2157(3) 0.2648(8) 0.043(3) Uani 1 1 d . . .
H1BA H 0.9236 0.1980 0.2413 0.052 Uiso 1 1 calc R . .
H1BB H 0.8273 0.2000 0.2754 0.052 Uiso 1 1 calc R . .
C2B C 0.8236(8) 0.2439(3) 0.1874(8) 0.037(2) Uani 1 1 d . . .
H2BA H 0.8178 0.2360 0.1262 0.044 Uiso 1 1 calc R . .
C3B C 0.7767(8) 0.2783(3) 0.1858(7) 0.032(2) Uani 1 1 d . . .
C4B C 0.7196(8) 0.2947(3) 0.0897(7) 0.039(3) Uani 1 1 d . . .
H4BA H 0.7271 0.2807 0.0394 0.047 Uiso 1 1 calc R . .
C11B C 1.1030(7) 0.2462(3) 0.3645(7) 0.030(2) Uani 1 1 d . . .
H11B H 1.1103 0.2261 0.3208 0.036 Uiso 1 1 calc R . .
C12B C 1.0921(7) 0.2854(3) 0.3148(7) 0.034(2) Uani 1 1 d . . .
H12C H 1.0814 0.3059 0.3550 0.041 Uiso 1 1 calc R . .
H12D H 1.0269 0.2850 0.2524 0.041 Uiso 1 1 calc R . .
C13B C 1.1941(8) 0.2945(3) 0.2981(7) 0.040(3) Uani 1 1 d . . .
H13C H 1.1871 0.3206 0.2696 0.048 Uiso 1 1 calc R . .
H13D H 1.2007 0.2755 0.2526 0.048 Uiso 1 1 calc R . .
C14B C 1.2971(8) 0.2928(3) 0.3936(7) 0.034(2) Uani 1 1 d . . .
H14C H 1.3626 0.2976 0.3815 0.041 Uiso 1 1 calc R . .
H14D H 1.2932 0.3134 0.4370 0.041 Uiso 1 1 calc R . .
C15B C 1.3076(8) 0.2539(3) 0.4413(8) 0.039(3) Uani 1 1 d . . .
H15C H 1.3734 0.2539 0.5033 0.047 Uiso 1 1 calc R . .
H15D H 1.3173 0.2336 0.4000 0.047 Uiso 1 1 calc R . .
C16B C 1.2074(8) 0.2445(3) 0.4592(7) 0.038(3) Uani 1 1 d . . .
H16C H 1.2015 0.2633 0.5055 0.046 Uiso 1 1 calc R . .
H16D H 1.2152 0.2183 0.4874 0.046 Uiso 1 1 calc R . .
C21B C 1.0093(8) 0.1911(3) 0.4575(8) 0.036(2) Uani 1 1 d . . .
H21B H 1.0724 0.1979 0.5193 0.043 Uiso 1 1 calc R . .
C22B C 0.9144(8) 0.1797(3) 0.4827(9) 0.044(3) Uani 1 1 d . . .
H22C H 0.8496 0.1727 0.4234 0.053 Uiso 1 1 calc R . .
H22D H 0.8945 0.2019 0.5127 0.053 Uiso 1 1 calc R . .
C23B C 0.9477(10) 0.1450(3) 0.5524(9) 0.059(4) Uani 1 1 d . . .
H23C H 1.0068 0.1530 0.6146 0.070 Uiso 1 1 calc R . .
H23D H 0.8842 0.1367 0.5643 0.070 Uiso 1 1 calc R . .
C24B C 0.9873(10) 0.1113(3) 0.5111(10) 0.058(4) Uani 1 1 d . . .
H24C H 1.0119 0.0899 0.5585 0.070 Uiso 1 1 calc R . .
H24D H 0.9258 0.1016 0.4525 0.070 Uiso 1 1 calc R . .
C25B C 1.0809(9) 0.1233(3) 0.4865(9) 0.054(3) Uani 1 1 d . . .
H25C H 1.1039 0.1009 0.4592 0.065 Uiso 1 1 calc R . .
H25D H 1.1441 0.1315 0.5458 0.065 Uiso 1 1 calc R . .
C26B C 1.0471(8) 0.1565(3) 0.4147(8) 0.043(3) Uani 1 1 d . . .
H26C H 0.9867 0.1481 0.3538 0.051 Uiso 1 1 calc R . .
H26D H 1.1097 0.1643 0.4009 0.051 Uiso 1 1 calc R . .
C31B C 0.6454(8) 0.2887(3) 0.2947(7) 0.032(2) Uani 1 1 d . . .
H31B H 0.6373 0.3047 0.3456 0.039 Uiso 1 1 calc R . .
C32B C 0.5455(8) 0.2971(3) 0.2004(8) 0.038(3) Uani 1 1 d . . .
H32C H 0.5485 0.2810 0.1482 0.045 Uiso 1 1 calc R . .
H32D H 0.5458 0.3247 0.1827 0.045 Uiso 1 1 calc R . .
C33B C 0.4405(8) 0.2881(3) 0.2128(8) 0.042(3) Uani 1 1 d . . .
H33C H 0.4366 0.3052 0.2631 0.050 Uiso 1 1 calc R . .
H33D H 0.3761 0.2937 0.1519 0.050 Uiso 1 1 calc R . .
C34B C 0.4364(8) 0.2467(3) 0.2403(8) 0.045(3) Uani 1 1 d . . .
H34C H 0.4322 0.2296 0.1871 0.053 Uiso 1 1 calc R . .
H34D H 0.3699 0.2424 0.2512 0.053 Uiso 1 1 calc R . .
C35B C 0.5370(8) 0.2363(3) 0.3308(8) 0.043(3) Uani 1 1 d . . .
H35C H 0.5356 0.2082 0.3436 0.052 Uiso 1 1 calc R . .
H35D H 0.5350 0.2505 0.3860 0.052 Uiso 1 1 calc R . .
C36B C 0.6430(8) 0.2460(3) 0.3222(8) 0.034(2) Uani 1 1 d . . .
H36C H 0.6500 0.2292 0.2728 0.041 Uiso 1 1 calc R . .
H36D H 0.7061 0.2407 0.3842 0.041 Uiso 1 1 calc R . .
C41B C 0.7837(8) 0.3532(3) 0.2697(7) 0.032(2) Uani 1 1 d . . .
H41B H 0.7459 0.3559 0.1983 0.038 Uiso 1 1 calc R . .
C42B C 0.7250(9) 0.3801(3) 0.3101(8) 0.042(3) Uani 1 1 d . . .
H42C H 0.7602 0.3791 0.3812 0.050 Uiso 1 1 calc R . .
H42D H 0.6478 0.3719 0.2881 0.050 Uiso 1 1 calc R . .
C43B C 0.7294(9) 0.4219(3) 0.2760(9) 0.046(3) Uani 1 1 d . . .
H43C H 0.6907 0.4231 0.2051 0.056 Uiso 1 1 calc R . .
H43D H 0.6919 0.4396 0.3031 0.056 Uiso 1 1 calc R . .
C44B C 0.8457(9) 0.4347(3) 0.3072(9) 0.053(3) Uani 1 1 d . . .
H44C H 0.8835 0.4347 0.3782 0.064 Uiso 1 1 calc R . .
H44D H 0.8472 0.4613 0.2842 0.064 Uiso 1 1 calc R . .
C45B C 0.9050(9) 0.4075(3) 0.2668(9) 0.050(3) Uani 1 1 d . . .
H45C H 0.9823 0.4156 0.2897 0.060 Uiso 1 1 calc R . .
H45D H 0.8705 0.4089 0.1958 0.060 Uiso 1 1 calc R . .
C46B C 0.9004(8) 0.3658(3) 0.2983(8) 0.043(3) Uani 1 1 d . . .
H46C H 0.9354 0.3484 0.2682 0.051 Uiso 1 1 calc R . .
H46D H 0.9416 0.3637 0.3688 0.051 Uiso 1 1 calc R . .
Cl1 Cl 0.2549(4) 0.15381(14) 0.1104(4) 0.1099(16) Uani 1 1 d D A 1
Cl2 Cl 0.1144(4) 0.08932(15) 0.0316(4) 0.0938(17) Uani 0.80 1 d PD A 1
C1S C 0.1358(10) 0.1306(3) 0.1054(10) 0.096(5) Uani 1 1 d D A 1
H1S1 H 0.0722 0.1483 0.0781 0.116 Uiso 0.80 1 calc PR A 1
H1S2 H 0.1456 0.1228 0.1706 0.116 Uiso 0.80 1 calc PR A 1
H1S3 H 0.1386 0.1027 0.0915 0.116 Uiso 0.20 1 calc PR B 2
H1S4 H 0.0705 0.1419 0.0528 0.116 Uiso 0.20 1 calc PR B 2
Cl2C Cl 0.125(2) 0.1360(8) 0.2157(14) 0.122(9) Uani 0.20 1 d PD B 2

loop_
_atom_site_aniso_label
_atom_site_aniso_U_11
_atom_site_aniso_U_22
_atom_site_aniso_U_33
_atom_site_aniso_U_23
_atom_site_aniso_U_13
_atom_site_aniso_U_12
Pt1A 0.0343(2) 0.0277(2) 0.0332(2) 0.00069(17) 0.01684(18) -0.00131(18)
Cl1A 0.0492(17) 0.0372(15) 0.0452(16) -0.0061(12) 0.0242(14) -0.0161(12)
Cl2A 0.0554(17) 0.0331(14) 0.0387(15) -0.0045(11) 0.0213(14) -0.0087(12)
P1A 0.0333(15) 0.0278(14) 0.0305(15) 0.0013(11) 0.0133(12) 0.0004(11)
P2A 0.0401(16) 0.0317(14) 0.0361(16) 0.0019(12) 0.0224(13) 0.0013(12)
O1A 0.052(6) 0.069(6) 0.103(8) 0.016(5) 0.041(6) 0.006(5)
O2A 0.067(6) 0.042(5) 0.077(7) 0.012(5) 0.014(5) 0.002(4)
C1A 0.034(6) 0.030(6) 0.042(6) -0.006(5) 0.017(5) -0.005(5)
C2A 0.044(7) 0.044(7) 0.068(9) -0.004(6) 0.020(7) -0.017(6)
C3A 0.042(6) 0.024(5) 0.042(6) -0.004(4) 0.026(5) -0.007(4)
C4A 0.037(6) 0.035(6) 0.058(8) -0.009(6) 0.021(6) -0.005(5)
C11A 0.031(6) 0.034(6) 0.035(6) 0.000(5) 0.015(5) -0.002(5)
C12A 0.051(7) 0.025(5) 0.045(7) 0.011(5) 0.021(6) 0.008(5)
C13A 0.045(7) 0.032(6) 0.050(7) 0.000(5) 0.015(6) 0.006(5)
C14A 0.051(7) 0.034(6) 0.077(9) -0.008(6) 0.045(7) 0.004(5)
C15A 0.072(9) 0.044(7) 0.053(8) -0.009(6) 0.042(7) -0.002(6)
C16A 0.042(6) 0.030(5) 0.038(6) 0.005(5) 0.020(5) 0.000(5)
C21A 0.044(6) 0.023(5) 0.043(6) 0.014(5) 0.023(5) 0.007(5)
C22A 0.024(6) 0.040(6) 0.049(7) 0.004(5) 0.000(5) 0.001(5)
C23A 0.030(6) 0.059(8) 0.045(7) -0.005(6) 0.007(5) 0.003(6)
C24A 0.032(6) 0.061(8) 0.053(8) 0.021(6) 0.016(6) 0.009(6)
C25A 0.039(7) 0.038(7) 0.064(8) 0.003(6) 0.009(6) 0.022(5)
C26A 0.048(7) 0.035(6) 0.062(8) -0.007(6) 0.019(6) 0.007(5)
C31A 0.041(6) 0.054(7) 0.040(7) 0.015(5) 0.026(5) 0.013(6)
C32A 0.050(8) 0.065(9) 0.075(10) -0.015(7) 0.024(7) 0.014(7)
C33A 0.053(9) 0.117(14) 0.096(13) -0.020(10) 0.025(9) 0.030(9)
C34A 0.062(10) 0.083(11) 0.098(13) 0.013(9) 0.030(9) 0.030(8)
C35A 0.064(9) 0.061(9) 0.101(12) -0.012(8) 0.037(9) 0.024(7)
C36A 0.055(8) 0.045(7) 0.077(9) -0.008(6) 0.038(7) 0.014(6)
C41A 0.053(7) 0.030(5) 0.029(6) 0.005(4) 0.026(5) 0.008(5)
C42A 0.060(8) 0.050(7) 0.040(7) 0.011(6) 0.028(6) 0.010(6)
C43A 0.086(10) 0.060(8) 0.030(7) 0.001(6) 0.021(7) -0.005(7)
C44A 0.073(9) 0.050(8) 0.035(7) 0.003(6) 0.002(7) 0.014(7)
C45A 0.054(8) 0.046(7) 0.062(9) 0.010(6) 0.016(7) 0.005(6)
C46A 0.041(6) 0.038(6) 0.041(7) 0.006(5) 0.018(5) -0.001(5)
Pt1B 0.0276(2) 0.0282(2) 0.0283(2) 0.00165(17) 0.01241(16) 0.00178(17)
Cl1B 0.0402(15) 0.0485(16) 0.0297(14) 0.0045(12) 0.0079(12) 0.0077(12)
Cl2B 0.0473(16) 0.0446(15) 0.0373(15) 0.0023(12) 0.0237(13) 0.0104(13)
P1B 0.0268(14) 0.0270(13) 0.0370(16) 0.0007(11) 0.0125(12) 0.0022(11)
P2B 0.0268(13) 0.0270(13) 0.0313(15) 0.0027(11) 0.0136(12) 0.0024(11)
O1B 0.043(5) 0.055(5) 0.038(5) 0.011(4) 0.011(4) 0.013(4)
C1B 0.036(6) 0.049(7) 0.045(7) -0.002(6) 0.017(5) 0.001(5)
C2B 0.028(6) 0.044(6) 0.041(6) -0.006(5) 0.018(5) -0.009(5)
C3B 0.033(6) 0.028(5) 0.039(6) -0.002(5) 0.019(5) 0.002(4)
C4B 0.028(6) 0.061(7) 0.031(6) 0.011(5) 0.015(5) 0.010(5)
C11B 0.028(5) 0.023(5) 0.044(6) 0.005(4) 0.019(5) 0.006(4)
C12B 0.026(5) 0.037(6) 0.033(6) 0.002(5) 0.006(5) 0.002(5)
C13B 0.045(7) 0.050(7) 0.026(6) 0.006(5) 0.016(5) -0.005(5)
C14B 0.025(5) 0.037(6) 0.044(7) -0.005(5) 0.018(5) -0.009(4)
C15B 0.034(6) 0.034(6) 0.046(7) -0.002(5) 0.015(5) 0.001(5)
C16B 0.032(6) 0.035(6) 0.041(6) 0.002(5) 0.009(5) -0.008(5)
C21B 0.033(6) 0.027(5) 0.051(7) 0.008(5) 0.022(5) 0.007(4)
C22B 0.031(6) 0.032(6) 0.071(8) 0.008(6) 0.024(6) 0.002(5)
C23B 0.051(8) 0.055(8) 0.083(10) 0.021(7) 0.040(7) 0.006(6)
C24B 0.052(8) 0.035(7) 0.083(10) 0.024(6) 0.024(7) 0.001(6)
C25B 0.049(7) 0.034(6) 0.086(10) 0.018(6) 0.034(7) 0.020(6)
C26B 0.029(6) 0.033(6) 0.067(8) 0.000(5) 0.021(6) -0.001(5)
C31B 0.032(6) 0.037(6) 0.029(6) -0.001(4) 0.014(5) 0.005(5)
C32B 0.033(6) 0.034(6) 0.046(7) 0.006(5) 0.016(5) -0.005(5)
C33B 0.024(5) 0.052(7) 0.044(7) 0.003(5) 0.009(5) 0.000(5)
C34B 0.034(6) 0.048(7) 0.055(8) 0.000(6) 0.022(6) -0.006(5)
C35B 0.038(6) 0.040(6) 0.056(8) 0.013(5) 0.024(6) 0.002(5)
C36B 0.034(6) 0.027(5) 0.046(7) 0.006(5) 0.022(5) -0.003(4)
C41B 0.033(6) 0.035(6) 0.029(6) 0.009(4) 0.014(5) -0.001(5)
C42B 0.047(7) 0.027(6) 0.057(8) 0.006(5) 0.027(6) 0.006(5)
C43B 0.051(7) 0.035(6) 0.057(8) -0.007(5) 0.026(6) -0.003(5)
C44B 0.048(7) 0.035(7) 0.073(9) -0.001(6) 0.021(7) -0.003(6)
C45B 0.039(7) 0.031(6) 0.084(9) 0.017(6) 0.031(7) 0.007(5)
C46B 0.035(6) 0.031(6) 0.064(8) 0.008(5) 0.023(6) 0.002(5)
Cl1 0.096(3) 0.126(4) 0.119(4) 0.053(3) 0.057(3) 0.039(3)
Cl2 0.093(4) 0.093(4) 0.072(3) -0.005(3) 0.011(3) 0.034(3)
C1S 0.087(12) 0.091(12) 0.084(12) 0.000(10) 0.009(10) -0.006(10)
C1SA 0.087(12) 0.091(12) 0.084(12) 0.000(10) 0.009(10) -0.006(10)
Cl1C 0.096(3) 0.126(4) 0.119(4) 0.053(3) 0.057(3) 0.039(3)
Cl2C 0.117(19) 0.17(2) 0.070(15) 0.020(16) 0.034(14) 0.034(18)

loop_
_atom_type_symbol
_atom_type_description
_atom_type_scat_dispersion_real
_atom_type_scat_dispersion_imag
_atom_type_scat_source
C C 0.0033 0.0016 'International Tables Vol C Tables 4.2.6.8 and 6.1.1.4'
H H 0.0000 0.0000 'International Tables Vol C Tables 4.2.6.8 and 6.1.1.4'
O O 0.0106 0.0060 'International Tables Vol C Tables 4.2.6.8 and 6.1.1.4'
P P 0.1023 0.0942 'International Tables Vol C Tables 4.2.6.8 and 6.1.1.4'
Pt Pt -1.7033 8.3905 'International Tables Vol C Tables 4.2.6.8 and 6.1.1.4'
Cl Cl 0.1484 0.1585 'International Tables Vol C Tables 4.2.6.8 and 6.1.1.4'

loop_
_geom_angle_atom_site_label_1
_geom_angle_atom_site_label_2
_geom_angle_atom_site_label_3
_geom_angle
P2A Pt1A Cl1A 91.05(9)
P2A Pt1A Cl2A 88.93(9)
Cl1A Pt1A Cl2A 177.58(10)
P2A Pt1A P1A 179.11(10)
Cl1A Pt1A P1A 89.31(9)
Cl2A Pt1A P1A 90.68(9)
C21A P1A C11A 107.5(5)
C21A P1A C1A 101.9(5)
C11A P1A C1A 105.2(4)
C21A P1A Pt1A 111.6(3)
C11A P1A Pt1A 115.2(3)
C1A P1A Pt1A 114.3(3)
C41A P2A C3A 105.6(5)
C41A P2A C31A 107.7(5)
C3A P2A C31A 101.8(5)
C41A P2A Pt1A 113.4(3)
C3A P2A Pt1A 113.8(3)
C31A P2A Pt1A 113.6(3)
C2A C1A P1A 115.3(7)
C2A C1A H1AA 108.5
P1A C1A H1AA 108.5
C2A C1A H1AB 108.5
P1A C1A H1AB 108.5
H1AA C1A H1AB 107.5
O1A C2A C1A 125.0(12)
O1A C2A H2AA 117.5
C1A C2A H2AA 117.5
C4A C3A P2A 118.1(7)
C4A C3A H3AA 107.8
P2A C3A H3AA 107.8
C4A C3A H3AB 107.8
P2A C3A H3AB 107.8
H3AA C3A H3AB 107.1
O2A C4A C3A 123.3(11)
O2A C4A H4AA 118.4
C3A C4A H4AA 118.4
C16A C11A C12A 111.0(8)
C16A C11A P1A 113.8(7)
C12A C11A P1A 110.2(7)
C16A C11A H11A 107.2
C12A C11A H11A 107.2
P1A C11A H11A 107.2
C13A C12A C11A 109.6(9)
C13A C12A H12A 109.7
C11A C12A H12A 109.7
C13A C12A H12B 109.7
C11A C12A H12B 109.7
H12A C12A H12B 108.2
C12A C13A C14A 111.2(8)
C12A C13A H13A 109.4
C14A C13A H13A 109.4
C12A C13A H13B 109.4
C14A C13A H13B 109.4
H13A C13A H13B 108.0
C15A C14A C13A 110.6(9)
C15A C14A H14A 109.5
C13A C14A H14A 109.5
C15A C14A H14B 109.5
C13A C14A H14B 109.5
H14A C14A H14B 108.1
C14A C15A C16A 111.0(9)
C14A C15A H15A 109.4
C16A C15A H15A 109.4
C14A C15A H15B 109.4
C16A C15A H15B 109.4
H15A C15A H15B 108.0
C15A C16A C11A 110.8(8)
C15A C16A H16A 109.5
C11A C16A H16A 109.5
C15A C16A H16B 109.5
C11A C16A H16B 109.5
H16A C16A H16B 108.1
C22A C21A C26A 111.6(9)
C22A C21A P1A 113.0(6)
C26A C21A P1A 109.7(7)
C22A C21A H21A 107.4
C26A C21A H21A 107.4
P1A C21A H21A 107.4
C23A C22A C21A 111.6(8)
C23A C22A H22A 109.3
C21A C22A H22A 109.3
C23A C22A H22B 109.3
C21A C22A H22B 109.3
H22A C22A H22B 108.0
C24A C23A C22A 111.4(9)
C24A C23A H23A 109.3
C22A C23A H23A 109.3
C24A C23A H23B 109.3
C22A C23A H23B 109.3
H23A C23A H23B 108.0
C25A C24A C23A 111.3(9)
C25A C24A H24A 109.4
C23A C24A H24A 109.4
C25A C24A H24B 109.4
C23A C24A H24B 109.4
H24A C24A H24B 108.0
C24A C25A C26A 111.9(9)
C24A C25A H25A 109.2
C26A C25A H25A 109.2
C24A C25A H25B 109.2
C26A C25A H25B 109.2
H25A C25A H25B 107.9
C25A C26A C21A 110.8(9)
C25A C26A H26A 109.5
C21A C26A H26A 109.5
C25A C26A H26B 109.5
C21A C26A H26B 109.5
H26A C26A H26B 108.1
C36A C31A C32A 111.1(9)
C36A C31A P2A 112.7(8)
C32A C31A P2A 110.8(7)
C36A C31A H31A 107.3
C32A C31A H31A 107.3
P2A C31A H31A 107.3
C31A C32A C33A 111.1(10)
C31A C32A H32A 109.4
C33A C32A H32A 109.4
C31A C32A H32B 109.4
C33A C32A H32B 109.4
H32A C32A H32B 108.0
C32A C33A C34A 111.4(12)
C32A C33A H33A 109.3
C34A C33A H33A 109.3
C32A C33A H33B 109.3
C34A C33A H33B 109.3
H33A C33A H33B 108.0
C35A C34A C33A 111.5(12)
C35A C34A H34A 109.3
C33A C34A H34A 109.3
C35A C34A H34B 109.3
C33A C34A H34B 109.3
H34A C34A H34B 108.0
C34A C35A C36A 110.0(11)
C34A C35A H35A 109.7
C36A C35A H35A 109.7
C34A C35A H35B 109.7
C36A C35A H35B 109.7
H35A C35A H35B 108.2
C31A C36A C35A 111.5(10)
C31A C36A H36A 109.3
C35A C36A H36A 109.3
C31A C36A H36B 109.3
C35A C36A H36B 109.3
H36A C36A H36B 108.0
C42A C41A C46A 110.3(8)
C42A C41A P2A 115.0(8)
C46A C41A P2A 112.2(7)
C42A C41A H41A 106.2
C46A C41A H41A 106.2
P2A C41A H41A 106.2
C43A C42A C41A 111.7(10)
C43A C42A H42A 109.3
C41A C42A H42A 109.3
C43A C42A H42B 109.3
C41A C42A H42B 109.3
H42A C42A H42B 107.9
C44A C43A C42A 113.5(10)
C44A C43A H43A 108.9
C42A C43A H43A 108.9
C44A C43A H43B 108.9
C42A C43A H43B 108.9
H43A C43A H43B 107.7
C43A C44A C45A 111.9(10)
C43A C44A H44A 109.2
C45A C44A H44A 109.2
C43A C44A H44B 109.2
C45A C44A H44B 109.2
H44A C44A H44B 107.9
C44A C45A C46A 111.0(10)
C44A C45A H45A 109.4
C46A C45A H45A 109.4
C44A C45A H45B 109.4
C46A C45A H45B 109.4
H45A C45A H45B 108.0
C41A C46A C45A 111.8(9)
C41A C46A H46A 109.3
C45A C46A H46A 109.3
C41A C46A H46B 109.3
C45A C46A H46B 109.3
H46A C46A H46B 107.9
P1B Pt1B P2B 96.12(9)
P1B Pt1B Cl1B 89.14(9)
P2B Pt1B Cl1B 174.72(9)
P1B Pt1B Cl2B 173.33(9)
P2B Pt1B Cl2B 89.02(9)
Cl1B Pt1B Cl2B 85.77(9)
C1B P1B C21B 101.8(5)
C1B P1B C11B 104.5(5)
C21B P1B C11B 106.8(4)
C1B P1B Pt1B 114.7(4)
C21B P1B Pt1B 112.0(3)
C11B P1B Pt1B 115.8(3)
C31B P2B C3B 104.5(4)
C31B P2B C41B 109.8(4)
C3B P2B C41B 101.6(4)
C31B P2B Pt1B 108.5(3)
C3B P2B Pt1B 118.3(3)
C41B P2B Pt1B 113.6(3)
C2B C1B P1B 117.9(8)
C2B C1B H1BA 107.8
P1B C1B H1BA 107.8
C2B C1B H1BB 107.8
P1B C1B H1BB 107.8
H1BA C1B H1BB 107.2
C3B C2B C1B 133.2(10)
C3B C2B H2BA 113.4
C1B C2B H2BA 113.4
C2B C3B C4B 113.8(9)
C2B C3B P2B 122.0(8)
C4B C3B P2B 124.2(7)
O1B C4B C3B 128.5(10)
O1B C4B H4BA 115.8
C3B C4B H4BA 115.8
C12B C11B C16B 111.3(8)
C12B C11B P1B 111.0(6)
C16B C11B P1B 112.5(7)
C12B C11B H11B 107.3
C16B C11B H11B 107.3
P1B C11B H11B 107.3
C11B C12B C13B 111.1(8)
C11B C12B H12C 109.4
C13B C12B H12C 109.4
C11B C12B H12D 109.4
C13B C12B H12D 109.4
H12C C12B H12D 108.0
C12B C13B C14B 110.2(8)
C12B C13B H13C 109.6
C14B C13B H13C 109.6
C12B C13B H13D 109.6
C14B C13B H13D 109.6
H13C C13B H13D 108.1
C15B C14B C13B 111.0(8)
C15B C14B H14C 109.4
C13B C14B H14C 109.4
C15B C14B H14D 109.4
C13B C14B H14D 109.4
H14C C14B H14D 108.0
C14B C15B C16B 111.6(8)
C14B C15B H15C 109.3
C16B C15B H15C 109.3
C14B C15B H15D 109.3
C16B C15B H15D 109.3
H15C C15B H15D 108.0
C15B C16B C11B 110.4(8)
C15B C16B H16C 109.6
C11B C16B H16C 109.6
C15B C16B H16D 109.6
C11B C16B H16D 109.6
H16C C16B H16D 108.1
C22B C21B C26B 111.5(8)
C22B C21B P1B 112.3(6)
C26B C21B P1B 112.8(7)
C22B C21B H21B 106.6
C26B C21B H21B 106.6
P1B C21B H21B 106.6
C21B C22B C23B 110.2(8)
C21B C22B H22C 109.6
C23B C22B H22C 109.6
C21B C22B H22D 109.6
C23B C22B H22D 109.6
H22C C22B H22D 108.1
C24B C23B C22B 110.7(10)
C24B C23B H23C 109.5
C22B C23B H23C 109.5
C24B C23B H23D 109.5
C22B C23B H23D 109.5
H23C C23B H23D 108.1
C25B C24B C23B 111.5(9)
C25B C24B H24C 109.3
C23B C24B H24C 109.3
C25B C24B H24D 109.3
C23B C24B H24D 109.3
H24C C24B H24D 108.0
C24B C25B C26B 111.1(9)
C24B C25B H25C 109.4
C26B C25B H25C 109.4
C24B C25B H25D 109.4
C26B C25B H25D 109.4
H25C C25B H25D 108.0
C25B C26B C21B 108.9(9)
C25B C26B H26C 109.9
C21B C26B H26C 109.9
C25B C26B H26D 109.9
C21B C26B H26D 109.9
H26C C26B H26D 108.3
C32B C31B C36B 109.3(8)
C32B C31B P2B 115.6(7)
C36B C31B P2B 110.5(6)
C32B C31B H31B 107.0
C36B C31B H31B 107.0
P2B C31B H31B 107.0
C31B C32B C33B 109.4(8)
C31B C32B H32C 109.8
C33B C32B H32C 109.8
C31B C32B H32D 109.8
C33B C32B H32D 109.8
H32C C32B H32D 108.2
C34B C33B C32B 111.9(8)
C34B C33B H33C 109.2
C32B C33B H33C 109.2
C34B C33B H33D 109.2
C32B C33B H33D 109.2
H33C C33B H33D 107.9
C33B C34B C35B 111.0(9)
C33B C34B H34C 109.4
C35B C34B H34C 109.4
C33B C34B H34D 109.4
C35B C34B H34D 109.4
H34C C34B H34D 108.0
C34B C35B C36B 112.0(9)
C34B C35B H35C 109.2
C36B C35B H35C 109.2
C34B C35B H35D 109.2
C36B C35B H35D 109.2
H35C C35B H35D 107.9
C35B C36B C31B 111.3(8)
C35B C36B H36C 109.4
C31B C36B H36C 109.4
C35B C36B H36D 109.4
C31B C36B H36D 109.4
H36C C36B H36D 108.0
C46B C41B C42B 111.5(8)
C46B C41B P2B 109.9(7)
C42B C41B P2B 116.0(7)
C46B C41B H41B 106.3
C42B C41B H41B 106.3
P2B C41B H41B 106.3
C41B C42B C43B 109.4(8)
C41B C42B H42C 109.8
C43B C42B H42C 109.8
C41B C42B H42D 109.8
C43B C42B H42D 109.8
H42C C42B H42D 108.2
C44B C43B C42B 110.5(9)
C44B C43B H43C 109.5
C42B C43B H43C 109.5
C44B C43B H43D 109.5
C42B C43B H43D 109.5
H43C C43B H43D 108.1
C43B C44B C45B 110.2(9)
C43B C44B H44C 109.6
C45B C44B H44C 109.6
C43B C44B H44D 109.6
C45B C44B H44D 109.6
H44C C44B H44D 108.1
C44B C45B C46B 110.8(9)
C44B C45B H45C 109.5
C46B C45B H45C 109.5
C44B C45B H45D 109.5
C46B C45B H45D 109.5
H45C C45B H45D 108.1
C41B C46B C45B 110.8(8)
C41B C46B H46C 109.5
C45B C46B H46C 109.5
C41B C46B H46D 109.5
C45B C46B H46D 109.5
H46C C46B H46D 108.1
Cl1 C1S Cl2 107.1(8)
Cl1 C1S H1S1 110.3
Cl2 C1S H1S1 110.3
Cl1 C1S H1S2 110.3
Cl2 C1S H1S2 110.3
H1S1 C1S H1S2 108.6

loop_
_geom_bond_atom_site_label_1
_geom_bond_atom_site_label_2
_geom_bond_distance
Pt1A P2A 2.307(3)
Pt1A Cl1A 2.310(3)
Pt1A Cl2A 2.314(2)
Pt1A P1A 2.315(3)
P1A C21A 1.839(10)
P1A C11A 1.843(10)
P1A C1A 1.848(9)
P2A C41A 1.825(10)
P2A C3A 1.834(9)
P2A C31A 1.859(10)
O1A C2A 1.213(13)
O2A C4A 1.207(12)
C1A C2A 1.464(14)
C1A H1AA 0.9900
C1A H1AB 0.9900
C2A H2AA 0.9500
C3A C4A 1.474(13)
C3A H3AA 0.9900
C3A H3AB 0.9900
C4A H4AA 0.9500
C11A C16A 1.534(13)
C11A C12A 1.553(13)
C11A H11A 1.0000
C12A C13A 1.517(13)
C12A H12A 0.9900
C12A H12B 0.9900
C13A C14A 1.524(14)
C13A H13A 0.9900
C13A H13B 0.9900
C14A C15A 1.514(15)
C14A H14A 0.9900
C14A H14B 0.9900
C15A C16A 1.518(13)
C15A H15A 0.9900
C15A H15B 0.9900
C16A H16A 0.9900
C16A H16B 0.9900
C21A C22A 1.528(13)
C21A C26A 1.536(13)
C21A H21A 1.0000
C22A C23A 1.509(13)
C22A H22A 0.9900
C22A H22B 0.9900
C23A C24A 1.500(15)
C23A H23A 0.9900
C23A H23B 0.9900
C24A C25A 1.498(14)
C24A H24A 0.9900
C24A H24B 0.9900
C25A C26A 1.528(14)
C25A H25A 0.9900
C25A H25B 0.9900
C26A H26A 0.9900
C26A H26B 0.9900
C31A C36A 1.495(14)
C31A C32A 1.522(15)
C31A H31A 1.0000
C32A C33A 1.523(16)
C32A H32A 0.9900
C32A H32B 0.9900
C33A C34A 1.529(19)
C33A H33A 0.9900
C33A H33B 0.9900
C34A C35A 1.514(17)
C34A H34A 0.9900
C34A H34B 0.9900
C35A C36A 1.549(14)
C35A H35A 0.9900
C35A H35B 0.9900
C36A H36A 0.9900
C36A H36B 0.9900
C41A C42A 1.521(13)
C41A C46A 1.536(13)
C41A H41A 1.0000
C42A C43A 1.515(15)
C42A H42A 0.9900
C42A H42B 0.9900
C43A C44A 1.483(16)
C43A H43A 0.9900
C43A H43B 0.9900
C44A C45A 1.520(16)
C44A H44A 0.9900
C44A H44B 0.9900
C45A C46A 1.540(15)
C45A H45A 0.9900
C45A H45B 0.9900
C46A H46A 0.9900
C46A H46B 0.9900
Pt1B P1B 2.233(3)
Pt1B P2B 2.258(3)
Pt1B Cl1B 2.358(3)
Pt1B Cl2B 2.367(2)
P1B C1B 1.829(11)
P1B C21B 1.845(9)
P1B C11B 1.846(9)
P2B C31B 1.847(10)
P2B C3B 1.850(10)
P2B C41B 1.858(9)
O1B C4B 1.204(11)
C1B C2B 1.482(14)
C1B H1BA 0.9900
C1B H1BB 0.9900
C2B C3B 1.342(13)
C2B H2BA 0.9500
C3B C4B 1.460(13)
C4B H4BA 0.9500
C11B C12B 1.528(12)
C11B C16B 1.541(13)
C11B H11B 1.0000
C12B C13B 1.533(13)
C12B H12C 0.9900
C12B H12D 0.9900
C13B C14B 1.537(13)
C13B H13C 0.9900
C13B H13D 0.9900
C14B C15B 1.509(13)
C14B H14C 0.9900
C14B H14D 0.9900
C15B C16B 1.522(13)
C15B H15C 0.9900
C15B H15D 0.9900
C16B H16C 0.9900
C16B H16D 0.9900
C21B C22B 1.536(13)
C21B C26B 1.549(13)
C21B H21B 1.0000
C22B C23B 1.540(14)
C22B H22C 0.9900
C22B H22D 0.9900
C23B C24B 1.526(16)
C23B H23C 0.9900
C23B H23D 0.9900
C24B C25B 1.519(15)
C24B H24C 0.9900
C24B H24D 0.9900
C25B C26B 1.520(14)
C25B H25C 0.9900
C25B H25D 0.9900
C26B H26C 0.9900
C26B H26D 0.9900
C31B C32B 1.533(13)
C31B C36B 1.537(12)
C31B H31B 1.0000
C32B C33B 1.538(13)
C32B H32C 0.9900
C32B H32D 0.9900
C33B C34B 1.500(14)
C33B H33C 0.9900
C33B H33D 0.9900
C34B C35B 1.520(14)
C34B H34C 0.9900
C34B H34D 0.9900
C35B C36B 1.527(13)
C35B H35C 0.9900
C35B H35D 0.9900
C36B H36C 0.9900
C36B H36D 0.9900
C41B C46B 1.506(13)
C41B C42B 1.513(13)
C41B H41B 1.0000
C42B C43B 1.544(13)
C42B H42C 0.9900
C42B H42D 0.9900
C43B C44B 1.499(14)
C43B H43C 0.9900
C43B H43D 0.9900
C44B C45B 1.523(15)
C44B H44C 0.9900
C44B H44D 0.9900
C45B C46B 1.528(13)
C45B H45C 0.9900
C45B H45D 0.9900
C46B H46C 0.9900
C46B H46D 0.9900
Cl1 C1S 1.767(8)
Cl2 C1S 1.768(8)
C1S H1S1 0.9900
C1S H1S2 0.9900
